data_1574285
loop_
_publ_author_name
'Golle-Leidreiter, P.'
'Durschang, B.'
'Kolb, U.'
'Sextl, G.'

_publ_section_title
;
 Crystal structure determination of a new LaPO4 phase in a multicomponent
 glass ceramic via 3D electron diffraction _publ_section_title_footnote
;
_journal_name_full 'Ceramics International'
_journal_page_first 3790
_journal_paper_doi 10.1016/j.ceramint.2021.10.162
_journal_volume 48
_journal_year 2022
_chemical_absolute_configuration .
_chemical_formula_moiety 'La1 O4 P1'
_chemical_formula_sum 'La O4 P'
_chemical_formula_weight 233.9
_space_group_IT_number 14
_space_group_name_Hall '-P 2yn'
_space_group_name_H-M_alt 'P 1 21/n 1'
_symmetry_cell_setting monoclinic
_symmetry_Int_Tables_number 14
_symmetry_space_group_name_Hall '-P 2yn'
_symmetry_space_group_name_H-M 'P 1 21/n 1'
_cell_angle_alpha 90
_cell_angle_beta 90.00(3)
_cell_angle_gamma 90
_cell_formula_units_Z 4
_cell_length_a 6.784(7)
_cell_length_b 8.2599(9)
_cell_length_c 5.321(6)
_cell_volume 298.2(5)
_diffrn_ambient_temperature 293
_diffrn_detector CCD
_diffrn_measured_fraction_theta_full 0.5
_diffrn_measured_fraction_theta_max 0.45
_diffrn_measurement_device TEM
_diffrn_measurement_method 3DED
_diffrn_radiation_probe electron
_diffrn_radiation_source FEG
_diffrn_radiation_type electron
_diffrn_radiation_wavelength 0.0197
_diffrn_reflns_av_unetI/netI 0.0683
_diffrn_reflns_limit_h_max 9
_diffrn_reflns_limit_h_min -9
_diffrn_reflns_limit_k_max 11
_diffrn_reflns_limit_k_min -11
_diffrn_reflns_limit_l_max 6
_diffrn_reflns_limit_l_min -6
_diffrn_reflns_number 9494
_diffrn_reflns_theta_full 0.55
_diffrn_reflns_theta_max 1.01
_diffrn_reflns_theta_min 0.14
_exptl_crystal_density_diffrn 5.2099
_exptl_crystal_F_000 416
_refine_ls_extinction_method none
_refine_ls_goodness_of_fit_gt 0.0000
_refine_ls_goodness_of_fit_ref 2.8819
_refine_ls_number_constraints 24
_refine_ls_number_parameters 142
_refine_ls_number_reflns 2734
_refine_ls_number_restraints 0
_refine_ls_R_factor_all 0.2330
_refine_ls_R_factor_gt 0.1197
_refine_ls_shift/su_max 0.0092
_refine_ls_shift/su_mean 0.0030
_refine_ls_structure_factor_coef F
_refine_ls_weighting_details w=1/(\s^2^(F)+0.0001F^2^)
_refine_ls_weighting_scheme sigma
_refine_ls_wR_factor_gt 0.1288
_refine_ls_wR_factor_ref 0.1354
_reflns_number_gt 856
_reflns_number_total 2734
_reflns_threshold_expression I>3\s(I)
_cod_data_source_file LaPO4Paper.cif
_cod_data_source_block I
_cod_depositor_comments
;
The following automatic conversions were performed:

data item '_journal_paper_doi' value
'https://doi.org/10.1016/j.ceramint.2021.10.162' was changed to
'10.1016/j.ceramint.2021.10.162'.

Automatic conversion script
Id: cif_fix_values 8738 2021-04-28 16:35:53Z antanas 
;
_cod_original_sg_symbol_Hall '-P 2yabc'
_cod_original_formula_sum 'La1 O4 P1'
_cod_database_code 1574285

loop_
_space_group_symop_id
_space_group_symop_operation_xyz
1 x,y,z
2 -x+1/2,y+1/2,-z+1/2
3 -x,-y,-z
4 x+1/2,-y+1/2,z+1/2

loop_
_atom_site_label
_atom_site_type_symbol
_atom_site_fract_x
_atom_site_fract_y
_atom_site_fract_z
_atom_site_adp_type
_atom_site_U_iso_or_equiv
_atom_site_site_symmetry_multiplicity
_atom_site_occupancy
_atom_site_calc_flag
_atom_site_refinement_flags
_atom_site_disorder_assembly
_atom_site_disorder_group
La1 La -0.836227 0.189548 0.21059 Uiso 0.0152 4 1 d . . .
P1 P -0.317602 0.049925 0.249799 Uiso 0.0124 4 1 d . . .
O1 O -0.472725 0.1879 0.262348 Uiso 0.016 4 1 d . . .
O2 O -1.099161 0.382017 0.301924 Uiso 0.0184 4 1 d . . .
O3 O -0.69714 0.449946 -0.008931 Uiso 0.0147 4 1 d . . .
O4 O -0.184324 0.085235 0.021384 Uiso 0.0159 4 1 d . . .

loop_
_atom_type_symbol
_atom_type_scat_source
La International_Tables_Vol_C
O International_Tables_Vol_C
P International_Tables_Vol_C

loop_
_reflns_scale_group_code
_reflns_scale_meas_intensity
1%1 1263.394
2%1 1430.895
3%1 1429.643
4%1 1500.787
5%1 1326.287
6%1 1371.475
7%1 1336.892
8%1 864.402
9%1 957.061
10%1 953.350
11%1 1035.579
12%1 1118.280
13%1 886.253
14%1 1037.353
15%1 1465.055
16%1 1064.097
17%1 1018.479
18%1 1086.547
19%1 1380.524
20%1 1127.671
21%1 785.472
22%1 994.690
23%1 983.684
24%1 1153.922
25%1 1384.315
26%1 1736.961
27%1 1658.109
28%1 1474.588
29%1 1523.254
30%1 1455.112
31%1 1463.431
32%1 1516.404
33%1 1419.944
34%1 984.660
35%1 1577.545
36%1 1547.804
37%1 1476.664
38%1 1432.016
39%1 1311.357
40%1 1994.827
41%1 1291.917
42%1 1557.599
43%1 1271.395
44%1 1626.160
45%1 1796.725
46%1 1682.818
47%1 1519.735
48%1 1475.074
49%1 1473.308
50%1 1531.025
51%1 1633.039
52%1 1871.226
53%1 1634.612
54%1 1485.385
55%1 1618.989
56%1 1570.593
57%1 1445.668
58%1 1416.988
59%1 1346.498
60%1 1347.272
61%1 1439.152
62%1 1430.643
63%1 1407.169
64%1 1398.955
65%1 1972.730
66%1 1769.707
67%1 1855.352
68%1 1692.663
69%1 1667.417
70%1 1673.030
71%1 1551.486
72%1 1851.099
73%1 1726.096
74%1 1779.510
75%1 1450.072
76%1 1262.302
77%1 1387.060
78%1 1288.986
79%1 1288.860
80%1 1404.115
1%2 1188.979
2%2 750.869
3%2 616.056
4%2 1580.717
5%2 1762.489
6%2 857.056
7%2 1753.883
8%2 1041.631
9%2 1771.612
10%2 1428.737
11%2 1543.446
12%2 1409.418
13%2 2740.586
14%2 1418.640
15%2 1779.172
16%2 1519.352
17%2 1606.253
18%2 1833.590
19%2 1745.473
20%2 1739.265
21%2 1948.624
22%2 1086.617
23%2 1623.285
24%2 1424.835
25%2 2005.262
26%2 1734.387
27%2 2105.343
28%2 2064.247
29%2 1976.858
30%2 1920.391
31%2 2122.866
32%2 1510.354
33%2 2031.076
34%2 2222.249
35%2 2186.581
36%2 1932.148
37%2 2217.517
38%2 2223.899
39%2 1624.406
40%2 1857.203
41%2 2162.557
42%2 1843.329
43%2 2026.915
44%2 1909.337
45%2 1608.192
46%2 1878.853
47%2 1922.441
48%2 1173.311
49%2 2278.909
50%2 2040.204
51%2 1550.536
52%2 1213.653
53%2 1549.492
54%2 1410.495
55%2 1511.877
56%2 2186.668
57%2 1662.621
58%2 2015.537
59%2 1184.617
60%2 1272.815
